data_7201711
loop_
_publ_author_name
'Johnston, Andrea'
'Johnston, Blair F.'
'Kennedy, Alan R.'
'Florence, Alastair J.'

_publ_section_title
;
 Targeted crystallisation of novel carbamazepine solvates based on a
 retrospective Random Forest classification
;
_journal_issue 1
_journal_name_full CrystEngComm
_journal_page_first 23
_journal_paper_doi 10.1039/b713373a
_journal_volume 10
_journal_year 2008
_chemical_formula_sum 'C19 H21 N3 O2'
_chemical_formula_weight 323.39
_chemical_name_common
;(5H-dibenz(b,f)azepine-5-carboxamide)N,N-dimethyl acetamide
solvate
;
_chemical_name_systematic
;
[5H-dibenz(b,f)azepine-5-carboxamide]N,N-dimethyl acetamide solvate
;
_space_group_IT_number 14
_symmetry_cell_setting monoclinic
_symmetry_space_group_name_Hall '-P 2ybc'
_symmetry_space_group_name_H-M 'P 1 21/c 1'
_atom_sites_solution_hydrogens geom
_atom_sites_solution_primary direct
_atom_sites_solution_secondary difmap
_audit_creation_method SHELXL-97
_cell_angle_alpha 90.00
_cell_angle_beta 96.597(8)
_cell_angle_gamma 90.00
_cell_formula_units_Z 4
_cell_length_a 7.5046(7)
_cell_length_b 19.506(2)
_cell_length_c 11.7808(13)
_cell_measurement_reflns_used 58355
_cell_measurement_temperature 123(2)
_cell_measurement_theta_max 25.00
_cell_measurement_theta_min 1.00
_cell_volume 1713.1(3)
_computing_data_collection 'Denzo & Collect'
_computing_structure_refinement 'SHELXL-97 (Sheldrick, 1997)'
_diffrn_ambient_temperature 123(2)
_diffrn_measured_fraction_theta_full 0.884
_diffrn_measured_fraction_theta_max 0.884
_diffrn_measurement_device_type 'Nonius Kappa CCD'
_diffrn_measurement_method 'phi and omega scans'
_diffrn_radiation_monochromator graphite
_diffrn_radiation_source 'fine-focus sealed tube'
_diffrn_radiation_type MoK\a
_diffrn_radiation_wavelength 0.71073
_diffrn_reflns_av_R_equivalents 0.072
_diffrn_reflns_av_sigmaI/netI 0.0523
_diffrn_reflns_limit_h_max 8
_diffrn_reflns_limit_h_min -8
_diffrn_reflns_limit_k_max 23
_diffrn_reflns_limit_k_min -23
_diffrn_reflns_limit_l_max 13
_diffrn_reflns_limit_l_min -14
_diffrn_reflns_number 9611
_diffrn_reflns_theta_full 25.02
_diffrn_reflns_theta_max 25.02
_diffrn_reflns_theta_min 2.03
_exptl_absorpt_coefficient_mu 0.083
_exptl_absorpt_correction_type none
_exptl_crystal_colour colourless
_exptl_crystal_density_diffrn 1.254
_exptl_crystal_density_method 'not measured'
_exptl_crystal_description lump
_exptl_crystal_F_000 688
_exptl_crystal_preparation
;
recyrstallised by slow solvent evaporation from N,N-dimethylacetamide at 278 K.
;
_exptl_crystal_size_max 0.25
_exptl_crystal_size_mid 0.20
_exptl_crystal_size_min 0.18
_refine_diff_density_max 0.238
_refine_diff_density_min -0.212
_refine_diff_density_rms 0.049
_refine_ls_extinction_method none
_refine_ls_goodness_of_fit_ref 1.167
_refine_ls_hydrogen_treatment mixed
_refine_ls_matrix_type full
_refine_ls_number_parameters 257
_refine_ls_number_reflns 2664
_refine_ls_number_restraints 0
_refine_ls_restrained_S_all 1.167
_refine_ls_R_factor_all 0.1056
_refine_ls_R_factor_gt 0.0676
_refine_ls_shift/su_max 0.004
_refine_ls_shift/su_mean 0.000
_refine_ls_structure_factor_coef Fsqd
_refine_ls_weighting_details 'calc w=1/[\s^2^(Fo^2^)+(0.0577P)^2^+1.1497P] where P=(Fo^2^+2Fc^2^)/3'
_refine_ls_weighting_scheme calc
_refine_ls_wR_factor_gt 0.1435
_refine_ls_wR_factor_ref 0.1642
_reflns_number_gt 1853
_reflns_number_total 2664
_reflns_threshold_expression I>2\s(I)
_cod_data_source_file b713373a.txt
_cod_data_source_block CBZDMA
_cod_original_sg_symbol_H-M P21/c
_cod_database_code 7201711

loop_
_symmetry_equiv_pos_as_xyz
'x, y, z'
'-x, y+1/2, -z+1/2'
'-x, -y, -z'
'x, -y-1/2, z-1/2'

loop_
_atom_site_label
_atom_site_type_symbol
_atom_site_fract_x
_atom_site_fract_y
_atom_site_fract_z
_atom_site_U_iso_or_equiv
_atom_site_adp_type
_atom_site_occupancy
_atom_site_symmetry_multiplicity
_atom_site_calc_flag
_atom_site_refinement_flags
_atom_site_disorder_assembly
_atom_site_disorder_group
O1 O 0.8248(3) -0.01528(11) 0.08205(17) 0.0440(6) Uani 1 1 d . . .
N1 N 0.7216(4) 0.07363(13) 0.1798(2) 0.0418(7) Uani 1 1 d . . .
N2 N 0.9641(4) 0.08777(17) 0.0763(2) 0.0463(8) Uani 1 1 d . . .
C1 C 0.5905(5) 0.02981(16) 0.2221(3) 0.0415(8) Uani 1 1 d . . .
C2 C 0.4338(5) 0.01360(17) 0.1543(3) 0.0468(9) Uani 1 1 d . . .
H2 H 0.4131 0.0314 0.0788 0.056 Uiso 1 1 calc R . .
C3 C 0.3073(5) -0.02814(17) 0.1948(3) 0.0476(9) Uani 1 1 d . . .
H3 H 0.1987 -0.0386 0.1484 0.057 Uiso 1 1 calc R . .
C4 C 0.3404(5) -0.05465(17) 0.3042(3) 0.0480(9) Uani 1 1 d . . .
H4 H 0.2541 -0.0839 0.3322 0.058 Uiso 1 1 calc R . .
C5 C 0.4961(5) -0.03944(17) 0.3731(3) 0.0460(9) Uani 1 1 d . . .
H5 H 0.5172 -0.0592 0.4471 0.055 Uiso 1 1 calc R . .
C6 C 0.6241(5) 0.00508(16) 0.3351(3) 0.0435(8) Uani 1 1 d . . .
C7 C 0.7808(5) 0.02621(18) 0.4122(3) 0.0447(9) Uani 1 1 d . . .
C8 C 0.8624(5) 0.08770(19) 0.4159(3) 0.0462(9) Uani 1 1 d . . .
C9 C 0.8127(4) 0.14733(16) 0.3441(3) 0.0401(8) Uani 1 1 d . . .
C10 C 0.7376(4) 0.14066(16) 0.2289(3) 0.0405(8) Uani 1 1 d . . .
C11 C 0.6770(5) 0.19723(18) 0.1667(3) 0.0481(9) Uani 1 1 d . . .
H11 H 0.6257 0.1917 0.0897 0.058 Uiso 1 1 calc R . .
C12 C 0.6894(5) 0.26175(18) 0.2140(3) 0.0513(9) Uani 1 1 d . . .
H12 H 0.6442 0.3004 0.1707 0.062 Uiso 1 1 calc R . .
C13 C 0.7690(5) 0.27004(17) 0.3263(3) 0.0491(9) Uani 1 1 d . . .
H13 H 0.7804 0.3145 0.3591 0.059 Uiso 1 1 calc R . .
C14 C 0.8307(5) 0.21394(17) 0.3893(3) 0.0461(9) Uani 1 1 d . . .
H14 H 0.8868 0.2203 0.4651 0.055 Uiso 1 1 calc R . .
C15 C 0.8403(4) 0.04584(18) 0.1104(2) 0.0400(8) Uani 1 1 d . . .
O2 O 0.1287(8) 0.2166(4) 0.1545(5) 0.0543(12) Uani 0.907(10) 1 d P A 1
N3 N 0.2235(4) 0.29546(19) 0.2872(3) 0.0485(13) Uani 0.907(10) 1 d P A 1
C16 C 0.2056(6) 0.2308(3) 0.2514(4) 0.0476(13) Uani 0.907(10) 1 d P A 1
C17 C 0.2850(12) 0.1763(4) 0.3333(7) 0.065(2) Uani 0.907(10) 1 d P A 1
H17A H 0.2548 0.1309 0.3012 0.098 Uiso 0.907(10) 1 calc PR A 1
H17B H 0.2360 0.1812 0.4065 0.098 Uiso 0.907(10) 1 calc PR A 1
H17C H 0.4156 0.1816 0.3453 0.098 Uiso 0.907(10) 1 calc PR A 1
C18 C 0.3131(6) 0.3164(3) 0.3986(3) 0.0553(14) Uani 0.907(10) 1 d P A 1
H18A H 0.2397 0.3030 0.4585 0.083 Uiso 0.907(10) 1 calc PR A 1
H18B H 0.3292 0.3663 0.3997 0.083 Uiso 0.907(10) 1 calc PR A 1
H18C H 0.4305 0.2940 0.4121 0.083 Uiso 0.907(10) 1 calc PR A 1
C19 C 0.1449(5) 0.34885(18) 0.2112(3) 0.0598(10) Uani 1 1 d . A 1
H19A H 0.2225 0.3574 0.1512 0.090 Uiso 1 1 calc R A 1
H19B H 0.1331 0.3910 0.2548 0.090 Uiso 1 1 calc R A 1
H19C H 0.0263 0.3341 0.1762 0.090 Uiso 1 1 calc R A 1
N4 N 0.264(4) 0.2430(16) 0.326(3) 0.034(11) Uiso 0.093(10) 1 d P A 2
C20 C 0.175(6) 0.272(3) 0.224(4) 0.042(13) Uiso 0.093(10) 1 d P A 2
O3 O 0.111(12) 0.236(4) 0.144(8) 0.10(4) Uiso 0.093(10) 1 d P A 2
C22 C 0.333(6) 0.275(3) 0.423(4) 0.050(12) Uiso 0.093(10) 1 d P A 2
H22A H 0.4341 0.3038 0.4069 0.076 Uiso 0.093(10) 1 d PR A 2
H22B H 0.3736 0.2411 0.4812 0.076 Uiso 0.093(10) 1 d PR A 2
H22C H 0.2398 0.3040 0.4505 0.076 Uiso 0.093(10) 1 d PR A 2
C21 C 0.273(8) 0.160(3) 0.319(4) 0.008(9) Uiso 0.093(10) 1 d P A 2
H21A H 0.1963 0.1444 0.2507 0.012 Uiso 0.093(10) 1 d PR A 2
H21B H 0.2318 0.1401 0.3871 0.012 Uiso 0.093(10) 1 d PR A 2
H21C H 0.3973 0.1458 0.3132 0.012 Uiso 0.093(10) 1 d PR A 2
H8 H 0.964(4) 0.0969(15) 0.478(3) 0.042(8) Uiso 1 1 d . . .
H7 H 0.827(5) -0.0084(18) 0.471(3) 0.060(10) Uiso 1 1 d . . .
H1N H 1.050(5) 0.0664(18) 0.037(3) 0.059(11) Uiso 1 1 d . . .
H2N H 0.996(5) 0.129(2) 0.105(3) 0.070(13) Uiso 1 1 d . . .

loop_
_atom_site_aniso_label
_atom_site_aniso_U_11
_atom_site_aniso_U_22
_atom_site_aniso_U_33
_atom_site_aniso_U_23
_atom_site_aniso_U_13
_atom_site_aniso_U_12
O1 0.0514(15) 0.0427(14) 0.0395(12) -0.0046(10) 0.0119(10) -0.0029(11)
N1 0.0462(18) 0.0449(17) 0.0360(15) -0.0037(12) 0.0124(12) -0.0032(14)
N2 0.050(2) 0.047(2) 0.0442(17) -0.0086(14) 0.0167(14) -0.0049(16)
C1 0.049(2) 0.0388(19) 0.0387(19) -0.0043(14) 0.0133(15) 0.0028(16)
C2 0.055(2) 0.048(2) 0.0388(18) -0.0040(15) 0.0077(16) -0.0024(18)
C3 0.049(2) 0.050(2) 0.045(2) -0.0081(16) 0.0072(16) -0.0049(17)
C4 0.058(3) 0.042(2) 0.047(2) -0.0045(16) 0.0185(17) -0.0056(17)
C5 0.057(2) 0.044(2) 0.0382(19) 0.0009(14) 0.0105(16) 0.0007(17)
C6 0.050(2) 0.0417(19) 0.0396(18) -0.0029(15) 0.0077(15) 0.0038(17)
C7 0.049(2) 0.047(2) 0.0399(19) 0.0046(16) 0.0089(15) 0.0057(18)
C8 0.045(2) 0.057(2) 0.0359(19) -0.0023(16) 0.0034(16) 0.0006(18)
C9 0.041(2) 0.042(2) 0.0386(18) 0.0000(14) 0.0114(14) 0.0005(15)
C10 0.043(2) 0.041(2) 0.0399(18) -0.0031(15) 0.0116(14) -0.0046(15)
C11 0.052(2) 0.051(2) 0.0417(19) -0.0007(16) 0.0091(15) -0.0014(17)
C12 0.055(2) 0.044(2) 0.055(2) 0.0034(17) 0.0085(17) 0.0028(17)
C13 0.055(2) 0.040(2) 0.054(2) -0.0079(16) 0.0157(17) -0.0027(17)
C14 0.048(2) 0.052(2) 0.0391(18) -0.0074(16) 0.0106(15) -0.0029(17)
C15 0.045(2) 0.044(2) 0.0309(17) -0.0003(14) 0.0068(14) -0.0018(17)
O2 0.064(3) 0.058(3) 0.042(2) -0.012(2) 0.0092(16) -0.012(2)
N3 0.050(2) 0.053(3) 0.042(2) -0.0067(17) 0.0065(16) -0.0032(17)
C16 0.041(3) 0.055(3) 0.050(3) -0.003(2) 0.019(2) -0.004(2)
C17 0.064(4) 0.059(6) 0.075(4) -0.001(4) 0.020(3) 0.005(4)
C18 0.058(3) 0.068(4) 0.039(2) -0.009(2) 0.0026(18) 0.006(2)
C19 0.073(3) 0.052(2) 0.054(2) 0.0030(18) 0.0051(19) -0.005(2)

loop_
_geom_angle_atom_site_label_1
_geom_angle_atom_site_label_2
_geom_angle_atom_site_label_3
_geom_angle
_geom_angle_site_symmetry_1
_geom_angle_site_symmetry_3
_geom_angle_publ_flag
C15 N1 C10 124.5(3) . . ?
C15 N1 C1 119.0(3) . . ?
C10 N1 C1 115.7(2) . . ?
C15 N2 H1N 115(2) . . ?
C15 N2 H2N 127(2) . . ?
H1N N2 H2N 115(3) . . ?
C2 C1 C6 121.1(3) . . ?
C2 C1 N1 120.5(3) . . ?
C6 C1 N1 118.4(3) . . ?
C3 C2 C1 120.6(3) . . ?
C3 C2 H2 119.7 . . ?
C1 C2 H2 119.7 . . ?
C2 C3 C4 119.1(3) . . ?
C2 C3 H3 120.4 . . ?
C4 C3 H3 120.4 . . ?
C5 C4 C3 121.2(3) . . ?
C5 C4 H4 119.4 . . ?
C3 C4 H4 119.4 . . ?
C4 C5 C6 120.7(3) . . ?
C4 C5 H5 119.7 . . ?
C6 C5 H5 119.7 . . ?
C5 C6 C1 117.2(3) . . ?
C5 C6 C7 120.5(3) . . ?
C1 C6 C7 122.3(3) . . ?
C8 C7 C6 127.1(3) . . ?
C8 C7 H7 117(2) . . ?
C6 C7 H7 115(2) . . ?
C7 C8 C9 127.3(3) . . ?
C7 C8 H8 119.1(17) . . ?
C9 C8 H8 113.4(17) . . ?
C14 C9 C10 117.3(3) . . ?
C14 C9 C8 120.6(3) . . ?
C10 C9 C8 122.0(3) . . ?
C11 C10 C9 120.6(3) . . ?
C11 C10 N1 120.8(3) . . ?
C9 C10 N1 118.6(3) . . ?
C10 C11 C12 121.1(3) . . ?
C10 C11 H11 119.5 . . ?
C12 C11 H11 119.5 . . ?
C11 C12 C13 119.5(3) . . ?
C11 C12 H12 120.3 . . ?
C13 C12 H12 120.3 . . ?
C14 C13 C12 120.0(3) . . ?
C14 C13 H13 120.0 . . ?
C12 C13 H13 120.0 . . ?
C13 C14 C9 121.4(3) . . ?
C13 C14 H14 119.3 . . ?
C9 C14 H14 119.3 . . ?
O1 C15 N2 123.7(3) . . ?
O1 C15 N1 119.2(3) . . ?
N2 C15 N1 117.0(3) . . ?
C16 N3 C19 117.7(4) . . ?
C16 N3 C18 124.6(4) . . ?
C19 N3 C18 117.7(3) . . ?
O2 C16 N3 121.2(6) . . ?
O2 C16 C17 122.3(6) . . ?
N3 C16 C17 116.5(5) . . ?
C16 C17 H21A 74.0 . . ?
H17A C17 H21A 35.6 . . ?
H17B C17 H21A 120.2 . . ?
H17C C17 H21A 125.9 . . ?
C16 C17 H21B 134.8 . . ?
H17A C17 H21B 62.6 . . ?
H17B C17 H21B 48.1 . . ?
H17C C17 H21B 115.1 . . ?
H21A C17 H21B 86.0 . . ?
C16 C17 H21C 120.5 . . ?
H17A C17 H21C 64.4 . . ?
H17B C17 H21C 128.9 . . ?
H17C C17 H21C 45.3 . . ?
H21A C17 H21C 85.1 . . ?
H21B C17 H21C 96.9 . . ?
N3 C18 H22A 111.2 . . ?
H18A C18 H22A 118.3 . . ?
H18B C18 H22A 98.2 . . ?
H18C C18 H22A 11.9 . . ?
N3 C18 H22C 106.3 . . ?
H18A C18 H22C 3.4 . . ?
H18B C18 H22C 109.9 . . ?
H18C C18 H22C 112.2 . . ?
H22A C18 H22C 121.3 . . ?
C22 N4 C20 129(4) . . ?
C22 N4 C21 120(3) . . ?
C20 N4 C21 111(4) . . ?
O3 C20 N4 122(6) . . ?
N4 C22 H22A 109.4 . . ?
N4 C22 H22B 109.6 . . ?
H22A C22 H22B 109.5 . . ?
N4 C22 H22C 109.4 . . ?
H22A C22 H22C 109.5 . . ?
H22B C22 H22C 109.5 . . ?
N4 C21 H21A 109.5 . . ?
N4 C21 H21B 109.4 . . ?
H21A C21 H21B 109.5 . . ?
N4 C21 H21C 109.5 . . ?
H21A C21 H21C 109.5 . . ?
H21B C21 H21C 109.5 . . ?

loop_
_geom_bond_atom_site_label_1
_geom_bond_atom_site_label_2
_geom_bond_distance
_geom_bond_site_symmetry_2
_geom_bond_publ_flag
O1 C15 1.240(4) . ?
N1 C15 1.387(4) . ?
N1 C10 1.429(4) . ?
N1 C1 1.435(4) . ?
N2 C15 1.334(4) . ?
N2 H1N 0.93(4) . ?
N2 H2N 0.90(4) . ?
C1 C2 1.381(5) . ?
C1 C6 1.411(4) . ?
C2 C3 1.378(5) . ?
C2 H2 0.9500 . ?
C3 C4 1.384(5) . ?
C3 H3 0.9500 . ?
C4 C5 1.376(5) . ?
C4 H4 0.9500 . ?
C5 C6 1.406(5) . ?
C5 H5 0.9500 . ?
C6 C7 1.460(5) . ?
C7 C8 1.345(5) . ?
C7 H7 1.00(4) . ?
C8 C9 1.461(5) . ?
C8 H8 1.01(3) . ?
C9 C14 1.405(4) . ?
C9 C10 1.415(4) . ?
C10 C11 1.373(4) . ?
C11 C12 1.375(5) . ?
C11 H11 0.9500 . ?
C12 C13 1.397(5) . ?
C12 H12 0.9500 . ?
C13 C14 1.372(5) . ?
C13 H13 0.9500 . ?
C14 H14 0.9500 . ?
O2 C16 1.250(7) . ?
N3 C16 1.331(7) . ?
N3 C19 1.453(5) . ?
N3 C18 1.463(5) . ?
C16 C17 1.511(9) . ?
C17 H17A 0.9800 . ?
C17 H17B 0.9800 . ?
C17 H17C 0.9800 . ?
C17 H21A 1.2764 . ?
C17 H21B 1.0576 . ?
C17 H21C 1.0804 . ?
C18 H18A 0.9800 . ?
C18 H18B 0.9800 . ?
C18 H18C 0.9800 . ?
C18 H22A 0.9347 . ?
C18 H22C 0.9017 . ?
C19 H19A 0.9800 . ?
C19 H19B 0.9800 . ?
C19 H19C 0.9800 . ?
N4 C22 1.35(5) . ?
N4 C20 1.42(6) . ?
N4 C21 1.62(5) . ?
C20 O3 1.23(9) . ?
C22 H22A 0.9801 . ?
C22 H22B 0.9800 . ?
C22 H22C 0.9801 . ?
C21 H21A 0.9800 . ?
C21 H21B 0.9801 . ?
C21 H21C 0.9802 . ?

loop_
_geom_torsion_atom_site_label_1
_geom_torsion_atom_site_label_2
_geom_torsion_atom_site_label_3
_geom_torsion_atom_site_label_4
_geom_torsion
_geom_torsion_site_symmetry_1
_geom_torsion_site_symmetry_2
_geom_torsion_site_symmetry_3
_geom_torsion_site_symmetry_4
_geom_torsion_publ_flag
C15 N1 C1 C2 -81.3(4) . . . . ?
C10 N1 C1 C2 108.8(3) . . . . ?
C15 N1 C1 C6 100.1(3) . . . . ?
C10 N1 C1 C6 -69.8(4) . . . . ?
C6 C1 C2 C3 -1.0(5) . . . . ?
N1 C1 C2 C3 -179.6(3) . . . . ?
C1 C2 C3 C4 -1.0(5) . . . . ?
C2 C3 C4 C5 0.7(5) . . . . ?
C3 C4 C5 C6 1.7(5) . . . . ?
C4 C5 C6 C1 -3.6(5) . . . . ?
C4 C5 C6 C7 174.2(3) . . . . ?
C2 C1 C6 C5 3.3(5) . . . . ?
N1 C1 C6 C5 -178.1(3) . . . . ?
C2 C1 C6 C7 -174.4(3) . . . . ?
N1 C1 C6 C7 4.2(4) . . . . ?
C5 C6 C7 C8 -144.5(4) . . . . ?
C1 C6 C7 C8 33.1(5) . . . . ?
C6 C7 C8 C9 0.2(6) . . . . ?
C7 C8 C9 C14 143.7(4) . . . . ?
C7 C8 C9 C10 -33.4(5) . . . . ?
C14 C9 C10 C11 -3.2(5) . . . . ?
C8 C9 C10 C11 174.0(3) . . . . ?
C14 C9 C10 N1 178.5(3) . . . . ?
C8 C9 C10 N1 -4.3(5) . . . . ?
C15 N1 C10 C11 82.3(4) . . . . ?
C1 N1 C10 C11 -108.4(3) . . . . ?
C15 N1 C10 C9 -99.4(3) . . . . ?
C1 N1 C10 C9 69.8(4) . . . . ?
C9 C10 C11 C12 0.7(5) . . . . ?
N1 C10 C11 C12 178.9(3) . . . . ?
C10 C11 C12 C13 1.6(5) . . . . ?
C11 C12 C13 C14 -1.4(5) . . . . ?
C12 C13 C14 C9 -1.3(5) . . . . ?
C10 C9 C14 C13 3.5(5) . . . . ?
C8 C9 C14 C13 -173.7(3) . . . . ?
C10 N1 C15 O1 172.5(3) . . . . ?
C1 N1 C15 O1 3.5(4) . . . . ?
C10 N1 C15 N2 -8.7(4) . . . . ?
C1 N1 C15 N2 -177.6(3) . . . . ?
C19 N3 C16 O2 2.1(6) . . . . ?
C18 N3 C16 O2 -179.3(4) . . . . ?
C19 N3 C16 C17 -178.7(5) . . . . ?
C18 N3 C16 C17 -0.1(6) . . . . ?
C22 N4 C20 O3 -176(6) . . . . ?
C21 N4 C20 O3 2(7) . . . . ?
